data_4067985
loop_
_publ_author_name
'Fischer, Peter'
'G\"otz, Kathrin'
'Eichhorn, Antonius'
'Radius, Udo'

_publ_section_title
;
 Decisive Steps of the Hydrodefluorination of Fluoroaromatics using
 [Ni(NHC)2]
;
_journal_issue 4
_journal_name_full Organometallics
_journal_page_first 1374
_journal_paper_doi 10.1021/om2009815
_journal_volume 31
_journal_year 2012
_chemical_formula_sum 'C25 H35 F7 N4 Ni'
_chemical_formula_weight 583.28
_chemical_name_systematic
; 
Bis-{1,3-di(isopropyl)-imidazolin-2-ylidene}(hydrido)
(heptafluorotolnyl)nickel(II)
;
_space_group_IT_number 12
_symmetry_cell_setting monoclinic
_symmetry_space_group_name_Hall '-C 2y'
_symmetry_space_group_name_H-M 'C 1 2/m 1'
_atom_sites_solution_hydrogens geom
_atom_sites_solution_primary direct
_atom_sites_solution_secondary difmap
_audit_creation_method SHELXL-97
_cell_angle_alpha 90.00
_cell_angle_beta 119.72(3)
_cell_angle_gamma 90.00
_cell_formula_units_Z 4
_cell_length_a 20.229(3)
_cell_length_b 14.609(2)
_cell_length_c 11.919(2)
_cell_measurement_reflns_used 8000
_cell_measurement_temperature 203(2)
_cell_measurement_theta_max 24.2
_cell_measurement_theta_min 2.3
_cell_volume 3059.0(12)
_computing_cell_refinement 'STOE X-AREA'
_computing_data_collection 'STOE X-AREA'
_computing_data_reduction 'STOE X-RED'
_computing_molecular_graphics 'SHELXL-97 (Sheldrick, 1997)'
_computing_publication_material 'SHELXL-97 (Sheldrick, 1997)'
_computing_structure_refinement 'SHELXL-97 (Sheldrick, 1997)'
_computing_structure_solution 'SHELXS-97 (Sheldrick, 1990)'
_diffrn_ambient_temperature 203(2)
_diffrn_measured_fraction_theta_full 0.994
_diffrn_measured_fraction_theta_max 0.677
_diffrn_measurement_device_type 'STOE IPDS 1'
_diffrn_measurement_method rotation
_diffrn_radiation_monochromator graphite
_diffrn_radiation_source 'fine-focus sealed tube'
_diffrn_radiation_type MoK\a
_diffrn_radiation_wavelength 0.71073
_diffrn_reflns_av_R_equivalents 0.1004
_diffrn_reflns_av_sigmaI/netI 0.0807
_diffrn_reflns_limit_h_max 16
_diffrn_reflns_limit_h_min -25
_diffrn_reflns_limit_k_max 16
_diffrn_reflns_limit_k_min -18
_diffrn_reflns_limit_l_max 17
_diffrn_reflns_limit_l_min -14
_diffrn_reflns_number 12346
_diffrn_reflns_theta_full 26.00
_diffrn_reflns_theta_max 27.90
_diffrn_reflns_theta_min 3.44
_exptl_absorpt_coefficient_mu 0.695
_exptl_absorpt_correction_type none
_exptl_crystal_colour yellow
_exptl_crystal_density_diffrn 1.266
_exptl_crystal_density_method 'not measured'
_exptl_crystal_description prism
_exptl_crystal_F_000 1216
_exptl_crystal_size_max 0.30
_exptl_crystal_size_mid 0.20
_exptl_crystal_size_min 0.15
_refine_diff_density_max 0.403
_refine_diff_density_min -0.417
_refine_diff_density_rms 0.082
_refine_ls_extinction_method none
_refine_ls_goodness_of_fit_ref 1.097
_refine_ls_hydrogen_treatment mixed
_refine_ls_matrix_type full
_refine_ls_number_parameters 208
_refine_ls_number_reflns 3688
_refine_ls_number_restraints 0
_refine_ls_restrained_S_all 1.097
_refine_ls_R_factor_all 0.1056
_refine_ls_R_factor_gt 0.0706
_refine_ls_shift/su_max 0.000
_refine_ls_shift/su_mean 0.000
_refine_ls_structure_factor_coef Fsqd
_refine_ls_weighting_details 'calc w=1/[\s^2^(Fo^2^)+(0.0929P)^2^+0.0000P] where P=(Fo^2^+2Fc^2^)/3'
_refine_ls_weighting_scheme calc
_refine_ls_wR_factor_gt 0.1642
_refine_ls_wR_factor_ref 0.1861
_reflns_number_gt 2624
_reflns_number_total 3688
_reflns_threshold_expression >2sigma(I)
_cod_data_source_file om2009815_si_002.cif
_cod_data_source_block 5
_cod_original_sg_symbol_H-M C2/m
_cod_database_code 4067985

loop_
_symmetry_equiv_pos_as_xyz
'x, y, z'
'-x, y, -z'
'x+1/2, y+1/2, z'
'-x+1/2, y+1/2, -z'
'-x, -y, -z'
'x, -y, z'
'-x+1/2, -y+1/2, -z'
'x+1/2, -y+1/2, z'

loop_
_atom_site_label
_atom_site_type_symbol
_atom_site_fract_x
_atom_site_fract_y
_atom_site_fract_z
_atom_site_U_iso_or_equiv
_atom_site_adp_type
_atom_site_occupancy
_atom_site_symmetry_multiplicity
_atom_site_calc_flag
_atom_site_refinement_flags
_atom_site_disorder_assembly
_atom_site_disorder_group
Ni Ni 0.14038(3) 0.5000 0.30361(6) 0.0349(2) Uani 1 2 d S . .
H1 H 0.106(3) 0.5000 0.156(5) 0.033(12) Uiso 1 2 d S . .
F1 F 0.31214(18) 0.5000 0.5288(3) 0.0567(8) Uani 1 2 d S . .
F2 F 0.3716(2) 0.5000 0.7803(3) 0.0678(10) Uani 1 2 d S . .
F3 F 0.06670(18) 0.5000 0.4837(3) 0.0596(9) Uani 1 2 d S . .
F4 F 0.1253(2) 0.5000 0.7340(4) 0.0726(11) Uani 1 2 d S . .
F5A F 0.2367(5) 0.5000 0.9569(8) 0.060(2) Uani 0.50 2 d SP A 1
F6A F 0.3302(5) 0.5714(4) 0.9662(7) 0.068(2) Uani 0.50 1 d P A 1
F5B F 0.2795(14) 0.4327(11) 0.9511(12) 0.278(13) Uani 0.50 1 d P A 2
F6B F 0.3639(11) 0.5000 0.9634(13) 0.230(12) Uani 0.50 2 d SP A 2
N1 N 0.06912(16) 0.32086(18) 0.2426(3) 0.0380(7) Uani 1 1 d . . .
N2 N 0.18261(16) 0.31338(18) 0.2726(3) 0.0397(7) Uani 1 1 d . . .
C1 C 0.13214(18) 0.3729(2) 0.2771(3) 0.0347(7) Uani 1 1 d . . .
C2 C 0.0811(2) 0.2319(2) 0.2161(4) 0.0486(9) Uani 1 1 d . . .
H2A H 0.0460 0.1834 0.1898 0.058 Uiso 1 1 calc R . .
C3 C 0.1521(2) 0.2283(2) 0.2351(4) 0.0477(9) Uani 1 1 d . . .
H3A H 0.1763 0.1767 0.2245 0.057 Uiso 1 1 calc R . .
C4 C -0.00149(19) 0.3558(2) 0.2317(3) 0.0417(8) Uani 1 1 d . . .
H4A H 0.0075 0.4204 0.2606 0.050 Uiso 1 1 calc R . .
C5 C -0.0634(3) 0.3549(5) 0.0937(4) 0.0909(19) Uani 1 1 d . . .
H5A H -0.0450 0.3770 0.0410 0.109 Uiso 1 1 d R . .
H5B H -0.0824 0.2954 0.0659 0.109 Uiso 1 1 d R . .
H5C H -0.1149 0.3756 0.0971 0.109 Uiso 1 1 d R . .
H14B H -0.0908 0.4089 0.0730 0.109 Uiso 1 1 d R . .
C6 C -0.0219(3) 0.3046(3) 0.3190(6) 0.0758(15) Uani 1 1 d . . .
H6A H -0.0656 0.3333 0.3173 0.114 Uiso 1 1 calc R . .
H6B H 0.0209 0.3058 0.4065 0.114 Uiso 1 1 calc R . .
H6C H -0.0341 0.2417 0.2899 0.114 Uiso 1 1 calc R . .
C7 C 0.2600(2) 0.3396(3) 0.3029(4) 0.0454(9) Uani 1 1 d . . .
H7A H 0.2678 0.4050 0.3281 0.054 Uiso 1 1 calc R . .
C8 C 0.3181(3) 0.2841(4) 0.4148(5) 0.0696(13) Uani 1 1 d . . .
H8A H 0.3102 0.2915 0.4881 0.104 Uiso 1 1 calc R . .
H8B H 0.3688 0.3050 0.4378 0.104 Uiso 1 1 calc R . .
H8C H 0.3128 0.2200 0.3905 0.104 Uiso 1 1 calc R . .
C9 C 0.2680(3) 0.3284(4) 0.1846(5) 0.0827(16) Uani 1 1 d . . .
H9A H 0.2347 0.3714 0.1188 0.124 Uiso 1 1 calc R . .
H9B H 0.2541 0.2664 0.1519 0.124 Uiso 1 1 calc R . .
H9C H 0.3203 0.3400 0.2069 0.124 Uiso 1 1 calc R . .
C10 C 0.1858(3) 0.5000 0.4906(5) 0.0410(11) Uani 1 2 d S . .
C11 C 0.2636(3) 0.5000 0.5761(5) 0.0414(11) Uani 1 2 d S . .
C12 C 0.2963(3) 0.5000 0.7078(5) 0.0468(13) Uani 1 2 d S . .
C13 C 0.2514(4) 0.5000 0.7668(5) 0.0551(15) Uani 1 2 d S A .
C14 C 0.1731(4) 0.5000 0.6845(6) 0.0512(14) Uani 1 2 d S . .
C15 C 0.1444(3) 0.5000 0.5549(5) 0.0460(12) Uani 1 2 d S . .
C16 C 0.2872(5) 0.5000 0.9113(6) 0.072(2) Uani 1 2 d S . .

loop_
_atom_site_aniso_label
_atom_site_aniso_U_11
_atom_site_aniso_U_22
_atom_site_aniso_U_33
_atom_site_aniso_U_23
_atom_site_aniso_U_13
_atom_site_aniso_U_12
Ni 0.0350(4) 0.0295(3) 0.0391(4) 0.000 0.0176(3) 0.000
F1 0.0423(17) 0.063(2) 0.060(2) 0.000 0.0223(16) 0.000
F2 0.057(2) 0.054(2) 0.061(2) 0.000 0.0053(17) 0.000
F3 0.0478(19) 0.075(2) 0.064(2) 0.000 0.0334(17) 0.000
F4 0.096(3) 0.074(2) 0.067(2) 0.000 0.055(2) 0.000
F5A 0.084(5) 0.064(5) 0.045(4) 0.000 0.042(4) 0.000
F6A 0.110(6) 0.042(3) 0.038(3) -0.008(3) 0.026(3) -0.035(4)
F5B 0.50(3) 0.192(15) 0.070(7) 0.030(8) 0.091(15) -0.165(18)
F6B 0.141(17) 0.47(5) 0.047(7) 0.000 0.020(8) 0.000
N1 0.0379(16) 0.0323(14) 0.0445(17) -0.0001(12) 0.0211(13) 0.0007(12)
N2 0.0425(17) 0.0308(14) 0.0498(18) 0.0034(12) 0.0258(14) 0.0031(12)
C1 0.0356(18) 0.0292(16) 0.0358(17) 0.0022(13) 0.0151(15) -0.0002(13)
C2 0.063(3) 0.0276(17) 0.058(2) 0.0008(16) 0.032(2) -0.0052(16)
C3 0.058(2) 0.0278(17) 0.065(3) -0.0021(17) 0.037(2) 0.0034(16)
C4 0.0366(19) 0.0416(19) 0.047(2) -0.0013(16) 0.0206(16) -0.0012(15)
C5 0.056(3) 0.137(5) 0.057(3) -0.021(3) 0.010(2) 0.033(3)
C6 0.074(3) 0.071(3) 0.105(4) 0.027(3) 0.062(3) 0.013(3)
C7 0.0381(19) 0.045(2) 0.053(2) 0.0078(17) 0.0233(18) 0.0078(16)
C8 0.051(3) 0.081(3) 0.061(3) 0.018(2) 0.015(2) 0.018(2)
C9 0.055(3) 0.137(5) 0.059(3) 0.018(3) 0.031(2) -0.006(3)
C10 0.049(3) 0.028(2) 0.044(3) 0.000 0.021(2) 0.000
C11 0.041(3) 0.032(2) 0.047(3) 0.000 0.019(2) 0.000
C12 0.044(3) 0.028(2) 0.050(3) 0.000 0.009(3) 0.000
C13 0.089(5) 0.029(3) 0.042(3) 0.000 0.028(3) 0.000
C14 0.074(4) 0.034(3) 0.052(3) 0.000 0.036(3) 0.000
C15 0.051(3) 0.037(3) 0.050(3) 0.000 0.025(3) 0.000
C16 0.103(6) 0.055(4) 0.041(3) 0.000 0.023(4) 0.000

loop_
_atom_type_symbol
_atom_type_description
_atom_type_scat_dispersion_real
_atom_type_scat_dispersion_imag
_atom_type_scat_source
C C 0.0033 0.0016 'International Tables Vol C Tables 4.2.6.8 and 6.1.1.4'
H H 0.0000 0.0000 'International Tables Vol C Tables 4.2.6.8 and 6.1.1.4'
F F 0.0171 0.0103 'International Tables Vol C Tables 4.2.6.8 and 6.1.1.4'
N N 0.0061 0.0033 'International Tables Vol C Tables 4.2.6.8 and 6.1.1.4'
Ni Ni 0.3393 1.1124 'International Tables Vol C Tables 4.2.6.8 and 6.1.1.4'

loop_
_geom_angle_atom_site_label_1
_geom_angle_atom_site_label_2
_geom_angle_atom_site_label_3
_geom_angle
_geom_angle_site_symmetry_1
_geom_angle_site_symmetry_3
C1 Ni C1 163.2(2) 6_565 .
C1 Ni C10 98.32(10) 6_565 .
C1 Ni C10 98.32(10) . .
C1 Ni H1 81.69(10) 6_565 .
C1 Ni H1 81.69(11) . .
C10 Ni H1 179.2(16) . .
C1 N1 C2 110.4(3) . .
C1 N1 C4 124.1(3) . .
C2 N1 C4 125.5(3) . .
C3 N2 C1 111.7(3) . .
C3 N2 C7 124.9(3) . .
C1 N2 C7 123.4(3) . .
N1 C1 N2 103.9(3) . .
N1 C1 Ni 126.5(2) . .
N2 C1 Ni 129.2(2) . .
C3 C2 N1 107.0(3) . .
C3 C2 H2A 126.5 . .
N1 C2 H2A 126.5 . .
C2 C3 N2 107.0(3) . .
C2 C3 H3A 126.5 . .
N2 C3 H3A 126.5 . .
N1 C4 C5 110.1(3) . .
N1 C4 C6 111.0(3) . .
C5 C4 C6 113.1(4) . .
N1 C4 H4A 107.5 . .
C5 C4 H4A 107.5 . .
C6 C4 H4A 107.5 . .
C4 C5 H5A 110.0 . .
C4 C5 H5B 111.6 . .
H5A C5 H5B 108.1 . .
C4 C5 H5C 104.4 . .
H5A C5 H5C 129.0 . .
H5B C5 H5C 92.2 . .
C4 C5 H14B 110.6 . .
H5A C5 H14B 84.9 . .
H5B C5 H14B 127.5 . .
H5C C5 H14B 47.5 . .
C4 C6 H6A 109.5 . .
C4 C6 H6B 109.5 . .
H6A C6 H6B 109.5 . .
C4 C6 H6C 109.5 . .
H6A C6 H6C 109.5 . .
H6B C6 H6C 109.5 . .
N2 C7 C8 110.2(3) . .
N2 C7 C9 109.7(3) . .
C8 C7 C9 111.8(4) . .
N2 C7 H7A 108.3 . .
C8 C7 H7A 108.3 . .
C9 C7 H7A 108.3 . .
C7 C8 H8A 109.5 . .
C7 C8 H8B 109.5 . .
H8A C8 H8B 109.5 . .
C7 C8 H8C 109.5 . .
H8A C8 H8C 109.5 . .
H8B C8 H8C 109.5 . .
C7 C9 H9A 109.5 . .
C7 C9 H9B 109.5 . .
H9A C9 H9B 109.5 . .
C7 C9 H9C 109.5 . .
H9A C9 H9C 109.5 . .
H9B C9 H9C 109.5 . .
C11 C10 C15 111.7(5) . .
C11 C10 Ni 124.2(4) . .
C15 C10 Ni 124.1(4) . .
F1 C11 C12 116.1(5) . .
F1 C11 C10 119.2(5) . .
C12 C11 C10 124.7(5) . .
F2 C12 C11 119.5(5) . .
F2 C12 C13 119.6(5) . .
C11 C12 C13 120.9(5) . .
C14 C13 C12 116.3(5) . .
C14 C13 C16 122.8(6) . .
C12 C13 C16 120.9(6) . .
C15 C14 F4 120.0(6) . .
C15 C14 C13 119.9(5) . .
F4 C14 C13 120.1(5) . .
C14 C15 F3 114.7(5) . .
C14 C15 C10 126.5(5) . .
F3 C15 C10 118.7(5) . .
F5B C16 F5B 120(2) 6_565 .
F5B C16 F6A 45.1(13) 6_565 .
F5B C16 F6A 132.6(9) . .
F5B C16 F6A 132.6(9) 6_565 6_565
F5B C16 F6A 45.1(13) . 6_565
F6A C16 F6A 105.8(10) . 6_565
F5B C16 F6B 99.8(15) 6_565 .
F5B C16 F6B 99.8(15) . .
F6A C16 F6B 56.2(6) . .
F6A C16 F6B 56.2(6) 6_565 .
F5B C16 F5A 63.4(15) 6_565 .
F5B C16 F5A 63.4(15) . .
F6A C16 F5A 104.1(6) . .
F6A C16 F5A 104.1(6) 6_565 .
F6B C16 F5A 136.5(9) . .
F5B C16 C13 113.1(8) 6_565 .
F5B C16 C13 113.1(8) . .
F6A C16 C13 113.4(5) . .
F6A C16 C13 113.4(5) 6_565 .
F6B C16 C13 108.4(9) . .
F5A C16 C13 115.1(7) . .

loop_
_geom_bond_atom_site_label_1
_geom_bond_atom_site_label_2
_geom_bond_distance
_geom_bond_site_symmetry_2
Ni C1 1.877(3) 6_565
Ni C1 1.877(3) .
Ni C10 1.945(5) .
Ni H1 1.54(5) .
F1 C11 1.353(6) .
F2 C12 1.328(6) .
F3 C15 1.367(6) .
F4 C14 1.357(6) .
F5A C16 1.375(12) .
F6A C16 1.308(8) .
F5B C16 1.136(11) .
F6B C16 1.356(19) .
N1 C1 1.361(4) .
N1 C2 1.387(4) .
N1 C4 1.460(4) .
N2 C3 1.361(4) .
N2 C1 1.362(4) .
N2 C7 1.473(4) .
C2 C3 1.340(6) .
C2 H2A 0.9400 .
C3 H3A 0.9400 .
C4 C5 1.494(6) .
C4 C6 1.495(5) .
C4 H4A 0.9900 .
C5 H5A 0.9333 .
C5 H5B 0.9417 .
C5 H5C 1.1044 .
C5 H14B 0.9238 .
C6 H6A 0.9700 .
C6 H6B 0.9700 .
C6 H6C 0.9700 .
C7 C8 1.504(5) .
C7 C9 1.505(6) .
C7 H7A 0.9900 .
C8 H8A 0.9700 .
C8 H8B 0.9700 .
C8 H8C 0.9700 .
C9 H9A 0.9700 .
C9 H9B 0.9700 .
C9 H9C 0.9700 .
C10 C11 1.386(7) .
C10 C15 1.388(7) .
C11 C12 1.368(7) .
C12 C13 1.397(8) .
C13 C14 1.391(9) .
C13 C16 1.501(8) .
C14 C15 1.355(8) .
C16 F5B 1.136(11) 6_565
C16 F6A 1.308(8) 6_565

loop_
_geom_torsion_atom_site_label_1
_geom_torsion_atom_site_label_2
_geom_torsion_atom_site_label_3
_geom_torsion_atom_site_label_4
_geom_torsion
_geom_torsion_site_symmetry_1
_geom_torsion_site_symmetry_4
C2 N1 C1 N2 -0.8(4) . .
C4 N1 C1 N2 -179.0(3) . .
C2 N1 C1 Ni 172.5(3) . .
C4 N1 C1 Ni -5.8(5) . .
C3 N2 C1 N1 0.9(4) . .
C7 N2 C1 N1 179.9(3) . .
C3 N2 C1 Ni -172.2(3) . .
C7 N2 C1 Ni 6.9(5) . .
C1 Ni C1 N1 -75.1(8) 6_565 .
C10 Ni C1 N1 97.2(3) . .
C1 Ni C1 N2 96.5(7) 6_565 .
C10 Ni C1 N2 -91.2(3) . .
C1 N1 C2 C3 0.4(4) . .
C4 N1 C2 C3 178.7(3) . .
N1 C2 C3 N2 0.1(4) . .
C1 N2 C3 C2 -0.6(4) . .
C7 N2 C3 C2 -179.7(3) . .
C1 N1 C4 C5 112.1(4) . .
C2 N1 C4 C5 -65.8(5) . .
C1 N1 C4 C6 -121.8(4) . .
C2 N1 C4 C6 60.2(5) . .
C3 N2 C7 C8 -61.2(5) . .
C1 N2 C7 C8 119.9(4) . .
C3 N2 C7 C9 62.4(5) . .
C1 N2 C7 C9 -116.6(4) . .
C1 Ni C10 C11 -91.12(10) 6_565 .
C1 Ni C10 C11 91.12(10) . .
C1 Ni C10 C15 88.88(10) 6_565 .
C1 Ni C10 C15 -88.88(10) . .
C15 C10 C11 F1 180.000(1) . .
Ni C10 C11 F1 0.000(2) . .
C15 C10 C11 C12 0.000(2) . .
Ni C10 C11 C12 180.000(2) . .
F1 C11 C12 F2 0.000(2) . .
C10 C11 C12 F2 180.000(1) . .
F1 C11 C12 C13 180.000(2) . .
C10 C11 C12 C13 0.000(3) . .
F2 C12 C13 C14 180.000(2) . .
C11 C12 C13 C14 0.000(3) . .
F2 C12 C13 C16 0.000(3) . .
C11 C12 C13 C16 180.000(3) . .
C12 C13 C14 C15 0.000(2) . .
C16 C13 C14 C15 180.000(2) . .
C12 C13 C14 F4 180.000(2) . .
C16 C13 C14 F4 0.000(3) . .
F4 C14 C15 F3 0.000(2) . .
C13 C14 C15 F3 180.000(2) . .
F4 C14 C15 C10 180.000(2) . .
C13 C14 C15 C10 0.000(3) . .
C11 C10 C15 C14 0.000(2) . .
Ni C10 C15 C14 180.000(2) . .
C11 C10 C15 F3 180.000(1) . .
Ni C10 C15 F3 0.000(2) . .
C14 C13 C16 F5B -70.3(18) . 6_565
C12 C13 C16 F5B 109.7(18) . 6_565
C14 C13 C16 F5B 70.3(18) . .
C12 C13 C16 F5B -109.7(18) . .
C14 C13 C16 F6A -119.6(7) . .
C12 C13 C16 F6A 60.4(7) . .
C14 C13 C16 F6A 119.6(7) . 6_565
C12 C13 C16 F6A -60.4(7) . 6_565
C14 C13 C16 F6B 180.000(6) . .
C12 C13 C16 F6B 0.000(5) . .
C14 C13 C16 F5A 0.000(4) . .
C12 C13 C16 F5A 180.000(4) . .
